data_2236626
loop_
_publ_author_name
'Rahman, Md. Lutfor'
'Kwong, Huey Chong'
'Mohd. Yusoff, Mashitah'
'Hegde, Gurumurthy'
'Mohamed Tahir, Mohamed Ibrahim'
'Rahman, Mohamad Zaki. Ab.'

_publ_section_title
;
 4-{(<i>E</i>)-2-[4-(But-3-en-1-yloxy)phenyl]diazen-1-yl}benzoic acid
;
_journal_coeditor_code SU2476
_journal_issue 10
_journal_name_full 'Acta Crystallographica Section E'
_journal_page_first o2958
_journal_paper_doi 10.1107/S1600536812038718
_journal_volume 68
_journal_year 2012
_chemical_formula_iupac 'C17 H16 N2 O3'
_chemical_formula_moiety 'C17 H16 N2 O3'
_chemical_formula_sum 'C17 H16 N2 O3'
_chemical_formula_weight 296.33
_chemical_name_common 'Caloxanthone C'
_chemical_name_systematic
;
4-{(<i>E</i>)-2-[4-(But-3-en-1-yloxy)phenyl]diazen-1-yl}benzoic acid
;
_space_group_IT_number 2
_symmetry_cell_setting triclinic
_symmetry_space_group_name_Hall '-P 1'
_symmetry_space_group_name_H-M 'P -1'
_atom_sites_solution_hydrogens difmap
_atom_sites_solution_primary direct
_cell_angle_alpha 87.334(8)
_cell_angle_beta 73.475(8)
_cell_angle_gamma 75.174(8)
_cell_formula_units_Z 2
_cell_length_a 7.0937(7)
_cell_length_b 9.8687(10)
_cell_length_c 11.2490(11)
_cell_measurement_reflns_used 3768
_cell_measurement_temperature 100
_cell_measurement_theta_max 71
_cell_measurement_theta_min 4
_cell_volume 729.54(13)
_computing_cell_refinement 'CrysAlis CCD (Oxford Diffraction, 2006)'
_computing_data_collection 'CrysAlis CCD (Oxford Diffraction, 2006)'
_computing_data_reduction 'CrysAlis RED (Oxford Diffraction, 2006)'
_computing_molecular_graphics 'Mercury (Macrae <i>et al.</i>, 2006)'
_computing_publication_material 'CRYSTALS (Betteridge <i>et al.</i>, 2003)'
_computing_structure_refinement 'CRYSTALS (Betteridge <i>et al.</i>, 2003)'
_computing_structure_solution 'Superflip (Palatinus & Chapuis, 2007)'
_diffrn_ambient_temperature 100
_diffrn_measured_fraction_theta_full 0.996
_diffrn_measured_fraction_theta_max 0.978
_diffrn_measurement_device area
_diffrn_measurement_device_type 'Oxford Diffraction Gemini'
_diffrn_measurement_method \w
_diffrn_radiation_monochromator graphite
_diffrn_radiation_type 'Cu K\a'
_diffrn_radiation_wavelength 1.54180
_diffrn_reflns_av_R_equivalents 0.024
_diffrn_reflns_limit_h_max 8
_diffrn_reflns_limit_h_min -8
_diffrn_reflns_limit_k_max 11
_diffrn_reflns_limit_k_min -11
_diffrn_reflns_limit_l_max 13
_diffrn_reflns_limit_l_min -13
_diffrn_reflns_number 9940
_diffrn_reflns_theta_full 67.927
_diffrn_reflns_theta_max 71.502
_diffrn_reflns_theta_min 4.101
_diffrn_standards_number 0
_exptl_absorpt_coefficient_mu 0.767
_exptl_absorpt_correction_T_max 0.97
_exptl_absorpt_correction_T_min 0.85
_exptl_absorpt_correction_type multi-scan
_exptl_absorpt_process_details '(CrysAlis RED; Oxford Diffraction, 2006)'
_exptl_crystal_colour brown
_exptl_crystal_density_diffrn 1.349
_exptl_crystal_density_method 'not measured'
_exptl_crystal_description plate
_exptl_crystal_F_000 312
_exptl_crystal_size_max 0.260
_exptl_crystal_size_mid 0.160
_exptl_crystal_size_min 0.040
_refine_diff_density_max 0.51
_refine_diff_density_min -0.33
_refine_ls_extinction_method None
_refine_ls_goodness_of_fit_ref 1.0023
_refine_ls_hydrogen_treatment constr
_refine_ls_matrix_type full
_refine_ls_number_parameters 199
_refine_ls_number_reflns 2773
_refine_ls_number_restraints 0
_refine_ls_R_factor_all 0.0645
_refine_ls_R_factor_gt 0.0537
_refine_ls_shift/su_max 0.0003776
_refine_ls_shift/su_mean 0.0000246
_refine_ls_structure_factor_coef Fsqd
_refine_ls_weighting_details
;
Method= Modified Sheldrick
w=1/[\s^2^(F^2^) + ( 0.06P)^2^ + 0.76P], where P=(max(Fo^2^,0) + 2Fc^2^)/3
;
_refine_ls_weighting_scheme calc
_refine_ls_wR_factor_all 0.1464
_refine_ls_wR_factor_gt 0.1377
_refine_ls_wR_factor_ref 0.1464
_reflns_number_gt 2298
_reflns_number_total 2783
_reflns_threshold_expression I>2.0\s(I)
_cod_data_source_file su2476.cif
_cod_data_source_block I
_cod_database_code 2236626
_cod_database_fobs_code 2236626

loop_
_symmetry_equiv_pos_as_xyz
x,y,z
-x,-y,-z

loop_
_atom_site_type_symbol
_atom_site_label
_atom_site_fract_x
_atom_site_fract_y
_atom_site_fract_z
_atom_site_U_iso_or_equiv
_atom_site_adp_type
_atom_site_occupancy
O O1 0.0122(2) 1.34005(15) 0.07329(14) 0.0276 Uani 1.0000
C C2 0.1938(3) 1.3516(2) 0.04699(18) 0.0221 Uani 1.0000
O O3 0.2517(2) 1.45464(14) -0.00910(14) 0.0281 Uani 1.0000
C C4 0.3484(3) 1.2387(2) 0.08338(17) 0.0215 Uani 1.0000
C C5 0.2990(3) 1.1180(2) 0.14000(18) 0.0231 Uani 1.0000
C C6 0.4449(3) 1.0125(2) 0.17190(18) 0.0233 Uani 1.0000
C C7 0.6447(3) 1.0260(2) 0.14525(18) 0.0220 Uani 1.0000
N N8 0.8099(2) 0.92608(18) 0.17206(15) 0.0238 Uani 1.0000
N N9 0.7751(2) 0.81065(17) 0.21222(15) 0.0235 Uani 1.0000
C C10 0.9450(3) 0.7184(2) 0.24132(18) 0.0243 Uani 1.0000
C C11 1.1313(3) 0.7536(2) 0.2247(2) 0.0293 Uani 1.0000
C C12 1.2896(3) 0.6624(2) 0.2565(2) 0.0321 Uani 1.0000
C C13 1.2665(3) 0.5349(2) 0.30679(19) 0.0302 Uani 1.0000
O O14 1.4341(2) 0.45519(16) 0.33669(15) 0.0364 Uani 1.0000
C C15 1.4290(4) 0.3232(2) 0.3930(2) 0.0349 Uani 1.0000
C C16 1.6307(4) 0.2701(3) 0.4247(2) 0.0399 Uani 1.0000
C C17 1.6430(4) 0.1366(3) 0.4911(2) 0.0388 Uani 1.0000
C C18 1.7890(4) 0.0213(3) 0.4581(3) 0.0455 Uani 1.0000
C C19 1.0850(3) 0.4962(2) 0.32338(19) 0.0310 Uani 1.0000
C C20 0.9240(3) 0.5897(2) 0.28909(19) 0.0287 Uani 1.0000
C C21 0.6931(3) 1.1467(2) 0.09065(19) 0.0252 Uani 1.0000
C C22 0.5462(3) 1.2529(2) 0.06039(18) 0.0238 Uani 1.0000
H H51 0.1631 1.1098 0.1566 0.0298 Uiso 1.0000
H H61 0.4112 0.9298 0.2120 0.0302 Uiso 1.0000
H H111 1.1483 0.8433 0.1888 0.0379 Uiso 1.0000
H H121 1.4168 0.6860 0.2448 0.0406 Uiso 1.0000
H H151 1.3110 0.3369 0.4683 0.0453 Uiso 1.0000
H H152 1.4146 0.2584 0.3328 0.0447 Uiso 1.0000
H H161 1.6418 0.3468 0.4751 0.0512 Uiso 1.0000
H H162 1.7478 0.2531 0.3482 0.0518 Uiso 1.0000
H H171 1.5325 0.1356 0.5657 0.0520 Uiso 1.0000
H H182 1.9017 0.0237 0.3829 0.0605 Uiso 1.0000
H H181 1.7859 -0.0632 0.5068 0.0604 Uiso 1.0000
H H191 1.0658 0.4083 0.3577 0.0394 Uiso 1.0000
H H201 0.8003 0.5652 0.2975 0.0369 Uiso 1.0000
H H211 0.8278 1.1552 0.0740 0.0331 Uiso 1.0000
H H221 0.5794 1.3355 0.0213 0.0322 Uiso 1.0000
H H2 0.1704 1.5151 -0.0423 0.0500 Uiso 1.0000

loop_
_atom_site_aniso_label
_atom_site_aniso_U_11
_atom_site_aniso_U_22
_atom_site_aniso_U_33
_atom_site_aniso_U_12
_atom_site_aniso_U_13
_atom_site_aniso_U_23
O1 0.0212(7) 0.0239(8) 0.0399(8) -0.0047(6) -0.0132(6) 0.0029(6)
C2 0.0228(10) 0.0191(10) 0.0252(10) -0.0034(8) -0.0092(8) -0.0018(8)
O3 0.0270(8) 0.0210(8) 0.0385(8) -0.0048(6) -0.0154(6) 0.0082(6)
C4 0.0213(10) 0.0195(10) 0.0243(9) -0.0033(8) -0.0087(8) -0.0015(8)
C5 0.0183(9) 0.0230(11) 0.0295(10) -0.0048(8) -0.0094(8) 0.0016(8)
C6 0.0236(10) 0.0203(10) 0.0279(10) -0.0064(8) -0.0098(8) 0.0030(8)
C7 0.0213(10) 0.0198(10) 0.0248(10) -0.0009(8) -0.0100(8) -0.0005(8)
N8 0.0217(8) 0.0225(9) 0.0272(9) -0.0028(7) -0.0094(7) 0.0016(7)
N9 0.0207(8) 0.0218(9) 0.0258(8) -0.0003(7) -0.0073(7) -0.0008(7)
C10 0.0235(10) 0.0231(11) 0.0228(10) 0.0018(8) -0.0079(8) -0.0014(8)
C11 0.0256(11) 0.0273(11) 0.0338(11) -0.0009(9) -0.0116(9) -0.0001(9)
C12 0.0260(11) 0.0317(12) 0.0391(12) -0.0018(9) -0.0145(9) -0.0008(10)
C13 0.0281(11) 0.0311(12) 0.0276(10) 0.0047(9) -0.0119(9) -0.0046(9)
O14 0.0356(9) 0.0287(8) 0.0461(9) 0.0007(7) -0.0216(7) 0.0028(7)
C15 0.0410(13) 0.0270(12) 0.0348(12) -0.0002(10) -0.0149(10) -0.0006(9)
C16 0.0456(14) 0.0359(14) 0.0420(13) -0.0055(11) -0.0228(11) 0.0019(10)
C17 0.0383(13) 0.0374(13) 0.0408(13) -0.0019(10) -0.0187(10) 0.0032(10)
C18 0.0463(15) 0.0372(14) 0.0563(16) -0.0033(11) -0.0264(13) 0.0022(12)
C19 0.0390(12) 0.0218(11) 0.0273(10) 0.0000(9) -0.0086(9) 0.0013(8)
C20 0.0272(11) 0.0270(11) 0.0284(11) -0.0022(9) -0.0064(8) -0.0009(8)
C21 0.0196(9) 0.0265(11) 0.0310(10) -0.0066(8) -0.0087(8) 0.0002(8)
C22 0.0237(10) 0.0196(10) 0.0294(10) -0.0055(8) -0.0101(8) 0.0031(8)

loop_
_atom_type_symbol
_atom_type_scat_Cromer_Mann_a1
_atom_type_scat_Cromer_Mann_a2
_atom_type_scat_Cromer_Mann_a3
_atom_type_scat_Cromer_Mann_a4
_atom_type_scat_Cromer_Mann_b1
_atom_type_scat_Cromer_Mann_b2
_atom_type_scat_Cromer_Mann_b3
_atom_type_scat_Cromer_Mann_b4
_atom_type_scat_Cromer_Mann_c
_atom_type_scat_dispersion_real
_atom_type_scat_dispersion_imag
_atom_type_scat_source
C 2.3100 1.0200 1.5886 0.8650 20.8439 10.2075 0.5687 51.6512 0.2156 0.0181 0.0091 'International Tables Vol C 4.2.6.8 and 6.1.1.4'
H 0.4930 0.3229 0.1402 0.0408 10.5109 26.1257 3.1424 57.7998 0.0030 0.0000 0.0000 'International Tables Vol C 4.2.6.8 and 6.1.1.4'
N 12.2126 3.1322 2.0125 1.1663 0.0057 9.8933 28.9975 0.5826 -11.5290 0.0311 0.0180 'International Tables Vol C 4.2.6.8 and 6.1.1.4'
O 3.0485 2.2868 1.5463 0.8670 13.2771 5.7011 0.3239 32.9089 0.2508 0.0492 0.0322 'International Tables Vol C 4.2.6.8 and 6.1.1.4'

loop_
_geom_angle_atom_site_label_1
_geom_angle_atom_site_label_2
_geom_angle_atom_site_label_3
_geom_angle
_geom_angle_publ_flag
O1 C2 O3 123.76(18) no
O1 C2 C4 118.68(17) no
O3 C2 C4 117.56(17) no
C2 O3 H2 119.6 no
C2 C4 C5 121.02(17) no
C2 C4 C22 119.37(17) no
C5 C4 C22 119.61(18) no
C4 C5 C6 120.55(18) no
C4 C5 H51 119.1 no
C6 C5 H51 120.4 no
C5 C6 C7 119.42(18) no
C5 C6 H61 120.9 no
C7 C6 H61 119.7 no
C6 C7 N8 125.56(18) no
C6 C7 C21 119.98(18) no
N8 C7 C21 114.44(17) no
C7 N8 N9 115.89(16) no
N8 N9 C10 112.56(16) no
N9 C10 C11 122.76(18) no
N9 C10 C20 118.03(18) no
C11 C10 C20 119.21(19) no
C10 C11 C12 120.7(2) no
C10 C11 H111 119.5 no
C12 C11 H111 119.8 no
C11 C12 C13 119.9(2) no
C11 C12 H121 120.8 no
C13 C12 H121 119.3 no
C12 C13 O14 114.02(19) no
C12 C13 C19 120.84(19) no
O14 C13 C19 125.1(2) no
C13 O14 C15 119.93(18) no
O14 C15 C16 106.04(19) no
O14 C15 H151 109.0 no
C16 C15 H151 111.8 no
O14 C15 H152 108.8 no
C16 C15 H152 111.3 no
H151 C15 H152 109.7 no
C15 C16 C17 112.4(2) no
C15 C16 H161 106.1 no
C17 C16 H161 112.0 no
C15 C16 H162 111.1 no
C17 C16 H162 107.0 no
H161 C16 H162 108.3 no
C16 C17 C18 125.6(3) no
C16 C17 H171 116.3 no
C18 C17 H171 118.0 no
C17 C18 H182 117.5 no
C17 C18 H181 120.8 no
H182 C18 H181 121.7 no
C13 C19 C20 118.9(2) no
C13 C19 H191 122.3 no
C20 C19 H191 118.8 no
C19 C20 C10 120.4(2) no
C19 C20 H201 120.6 no
C10 C20 H201 118.9 no
C7 C21 C22 120.46(18) no
C7 C21 H211 119.3 no
C22 C21 H211 120.3 no
C4 C22 C21 119.94(18) no
C4 C22 H221 119.3 no
C21 C22 H221 120.7 no

loop_
_geom_bond_atom_site_label_1
_geom_bond_atom_site_label_2
_geom_bond_distance
_geom_bond_publ_flag
O1 C2 1.271(2) no
C2 O3 1.268(2) no
C2 C4 1.483(3) no
O3 H2 0.868 no
C4 C5 1.401(3) no
C4 C22 1.395(3) no
C5 C6 1.382(3) no
C5 H51 0.952 no
C6 C7 1.403(3) no
C6 H61 0.965 no
C7 N8 1.421(3) no
C7 C21 1.391(3) no
N8 N9 1.263(2) no
N9 C10 1.423(3) no
C10 C11 1.411(3) no
C10 C20 1.382(3) no
C11 C12 1.371(3) no
C11 H111 0.977 no
C12 C13 1.384(3) no
C12 H121 0.960 no
C13 O14 1.367(3) no
C13 C19 1.395(3) no
O14 C15 1.426(3) no
C15 C16 1.529(3) no
C15 H151 0.993 no
C15 H152 0.996 no
C16 C17 1.479(3) no
C16 H161 0.998 no
C16 H162 0.997 no
C17 C18 1.312(4) no
C17 H171 0.974 no
C18 H182 0.989 no
C18 H181 0.978 no
C19 C20 1.408(3) no
C19 H191 0.959 no
C20 H201 0.947 no
C21 C22 1.382(3) no
C21 H211 0.945 no
C22 H221 0.959 no

loop_
_geom_hbond_atom_site_label_D
_geom_hbond_atom_site_label_H
_geom_hbond_atom_site_label_A
_geom_hbond_site_symmetry_A
_geom_hbond_distance_DH
_geom_hbond_distance_HA
_geom_hbond_distance_DA
_geom_hbond_angle_DHA
_geom_hbond_publ_flag
O3 H2 O1 2_585 0.868 1.762 2.612(3) 165.60(7) yes
C21 H211 O1 1_655 0.945 2.501 3.275(3) 139.24(6) yes

loop_
_cod_related_entry_id
_cod_related_entry_database
_cod_related_entry_code
1 ChemSpider 30658170
